data_1520631
loop_
_publ_author_name
'Engle, Keary M.'
'Pfeifer, Lukas'
'Pidgeon, George W.'
'Giuffredi, Guy T.'
'Thompson, Amber L.'
'Paton, Robert S.'
'Brown, John M.'
'Gouverneur, V\'eronique'

_publ_section_title
;
 Coordination diversity in hydrogen-bonded homoleptic fluoride--alcohol
 complexes modulates reactivity
;
_journal_issue 9
_journal_name_full 'Chem. Sci.'
_journal_page_first 5293
_journal_paper_doi 10.1039/C5SC01812A
_journal_volume 6
_journal_year 2015
_chemical_formula_moiety '2(C30 H29 N O2), C16 H36 N, F, H2 O'
_chemical_formula_sum 'C76 H96 F N3 O5'
_chemical_formula_weight 1150.62
_chemical_melting_point 416
_space_group_IT_number 15
_symmetry_cell_setting monoclinic
_symmetry_space_group_name_Hall '-C 2yc'
_symmetry_space_group_name_H-M 'C 1 2/c 1'
_atom_sites_solution_hydrogens difmap
_atom_sites_solution_primary other
_audit_creation_date 2015-04-21
_audit_creation_method CRYSTALS_ver_14.43
_audit_update_record
;
2015-05-19 deposited with the CCDC.
2015-06-22 downloaded from the CCDC.
;
_cell_angle_alpha 90
_cell_angle_beta 105.664(2)
_cell_angle_gamma 90
_cell_formula_units_Z 4
_cell_length_a 27.7157(6)
_cell_length_b 9.7374(2)
_cell_length_c 25.2072(5)
_cell_measurement_reflns_used 14243
_cell_measurement_temperature 150
_cell_measurement_theta_max 76
_cell_measurement_theta_min 3
_cell_volume 6550.2(2)
_computing_cell_refinement 'CrysAlis, (Oxford Diffraction, 2002)'
_computing_data_collection 'SuperNova, (Oxford Diffraction, 2010)'
_computing_data_reduction 'CrysAlis, (Oxford Diffraction, 2002)'
_computing_molecular_graphics 'CAMERON (Watkin et al., 1996)'
_computing_publication_material 'CRYSTALS (Betteridge et al., 2003)'
_computing_structure_refinement 'CRYSTALS (Betteridge et al., 2003)'
_computing_structure_solution 'Superflip (Palatinus & Chapuis, 2007)'
_diffrn_ambient_temperature 150
_diffrn_measured_fraction_theta_full 0.995
_diffrn_measured_fraction_theta_max 0.989
_diffrn_measurement_device Area
_diffrn_measurement_device_type 'Oxford Diffraction SuperNova'
_diffrn_measurement_method \w
_diffrn_radiation_monochromator graphite
_diffrn_radiation_type 'Cu K\a'
_diffrn_radiation_wavelength 1.54180
_diffrn_reflns_av_R_equivalents 0.021
_diffrn_reflns_limit_h_max 34
_diffrn_reflns_limit_h_min -25
_diffrn_reflns_limit_k_max 11
_diffrn_reflns_limit_k_min -12
_diffrn_reflns_limit_l_max 23
_diffrn_reflns_limit_l_min -31
_diffrn_reflns_number 26899
_diffrn_reflns_theta_full 74.463
_diffrn_reflns_theta_max 75.982
_diffrn_reflns_theta_min 3.312
_diffrn_standards_number 0
_exptl_absorpt_coefficient_mu 0.576
_exptl_absorpt_correction_T_max 1.00
_exptl_absorpt_correction_T_min 0.91
_exptl_absorpt_correction_type multi-scan
_exptl_absorpt_process_details 'CrysAlis, (Oxford Diffraction, 2002)'
_exptl_crystal_colour clear_pale_colourless
_exptl_crystal_density_diffrn 1.167
_exptl_crystal_density_method 'not measured'
_exptl_crystal_description block
_exptl_crystal_F_000 2488.000
_exptl_crystal_size_max 0.24
_exptl_crystal_size_mid 0.20
_exptl_crystal_size_min 0.20
_refine_diff_density_max 0.94
_refine_diff_density_min -0.17
_refine_ls_extinction_coef 91(13)
_refine_ls_extinction_method 'Larson (1970), Equation 22'
_refine_ls_goodness_of_fit_ref 0.9935
_refine_ls_hydrogen_treatment constr
_refine_ls_matrix_type full
_refine_ls_number_parameters 443
_refine_ls_number_reflns 6762
_refine_ls_number_restraints 950
_refine_ls_R_factor_all 0.0499
_refine_ls_R_factor_gt 0.0469
_refine_ls_shift/su_max 0.0011275
_refine_ls_shift/su_mean 0.0000431
_refine_ls_structure_factor_coef Fsqd
_refine_ls_weighting_details
;
 Method= Modified Sheldrick 
 w=1/[\s^2^(F^2^) + ( 0.08P)^2^ + 5.66P] 
 ,where P=(max(Fo^2^,0) + 2Fc^2^)/3 
;
_refine_ls_weighting_scheme calc
_refine_ls_wR_factor_all 0.1351
_refine_ls_wR_factor_gt 0.1322
_refine_ls_wR_factor_ref 0.1351
_reflns_limit_h_max 33
_reflns_limit_h_min -34
_reflns_limit_k_max 12
_reflns_limit_k_min 0
_reflns_limit_l_max 31
_reflns_limit_l_min 0
_reflns_number_gt 6179
_reflns_number_total 6786
_reflns_threshold_expression I>2.0\s(I)
_oxford_diffrn_Wilson_B_factor 2.92
_oxford_diffrn_Wilson_scale 0.19
_oxford_refine_ls_r_factor_ref 0.0499
_oxford_refine_ls_scale 2.49(2)
_oxford_reflns_number_all 6762
_oxford_reflns_threshold_expression_ref I>-3.0\s(I)
_oxford_structure_analysis_title 013lp14
_cod_data_source_file c5sc01812a2.cif
_cod_data_source_block 2n
_cod_depositor_comments
;
The following automatic conversions were performed:

'_chemical_melting_point' value '416 K' was changed to '416' - the
value should be numeric and without a unit designator.

'_atom_sites_solution_primary' value 'Other' changed to 'other'
according to
/usr/data/users/saulius/crontab/automatic-downloads/rss-feeds/RSC/lib/dictionaries/cif_core.dic
dictionary named 'cif_core.dic' version 2.4.2 from 2011-04-26.

Automatic conversion script
Id: cif_fix_values 3271 2015-04-21 07:52:19Z andrius 

 Adding full bibliography for 1520618--1520631.cif.
;
_cod_original_sg_symbol_H-M 'C 2/c '
_cod_database_code 1520631

loop_
_symmetry_equiv_pos_as_xyz
x,y,z
-x,-y,-z
x+1/2,y+1/2,z
-x+1/2,-y+1/2,-z
x,-y,z+1/2
-x,y,-z+1/2
x+1/2,-y+1/2,z+1/2
-x+1/2,y+1/2,-z+1/2

loop_
_atom_site_label
_atom_site_type_symbol
_atom_site_fract_x
_atom_site_fract_y
_atom_site_fract_z
_atom_site_U_iso_or_equiv
_atom_site_occupancy
_atom_site_adp_type
_atom_site_refinement_flags_posn
_atom_site_refinement_flags_adp
_atom_site_refinement_flags_occupancy
_atom_site_disorder_assembly
_atom_site_disorder_group
F1 F 0.45229(13) 0.5999(3) 0.25239(15) 0.0405 0.5000 Uani . . . 1 -1
O101 O 0.45895(17) 0.6530(4) 0.2501(2) 0.0465 0.5000 Uani . . . 1 -2
O1 O 0.37449(3) 0.56255(9) 0.16975(4) 0.0288 1.0000 Uani . . . . .
C11 C 0.32924(4) 0.63746(12) 0.16000(5) 0.0241 1.0000 Uani . . . . .
C12 C 0.29100(4) 0.56363(13) 0.11301(5) 0.0257 1.0000 Uani . . . . .
C13 C 0.24832(5) 0.62896(14) 0.08115(6) 0.0356 1.0000 Uani . . . . .
C14 C 0.21211(6) 0.55626(16) 0.04246(7) 0.0420 1.0000 Uani . . . . .
C15 C 0.21764(5) 0.41697(15) 0.03510(6) 0.0370 1.0000 Uani . . . . .
C16 C 0.26043(6) 0.35169(14) 0.06574(5) 0.0349 1.0000 Uani . . . . .
C17 C 0.29672(5) 0.42415(13) 0.10404(5) 0.0311 1.0000 Uani . . . . .
C18 C 0.33708(4) 0.78629(13) 0.14438(5) 0.0243 1.0000 Uani . . . . .
C19 C 0.37606(5) 0.81880(14) 0.12169(6) 0.0328 1.0000 Uani . . . . .
C20 C 0.38230(6) 0.95204(15) 0.10498(7) 0.0420 1.0000 Uani . . . . .
C21 C 0.35070(5) 1.05604(14) 0.11163(6) 0.0345 1.0000 Uani . . . . .
C22 C 0.31243(5) 1.02594(14) 0.13482(6) 0.0341 1.0000 Uani . . . . .
C23 C 0.30546(5) 0.89246(14) 0.15064(6) 0.0323 1.0000 Uani . . . . .
C31 C 0.30827(4) 0.63211(12) 0.21123(5) 0.0244 1.0000 Uani . . . . .
N32 N 0.34347(4) 0.69243(11) 0.25980(4) 0.0269 1.0000 Uani . . . . .
C33 C 0.33213(4) 0.63933(13) 0.30991(5) 0.0260 1.0000 Uani . . . . .
C34 C 0.29931(5) 0.51156(15) 0.29023(5) 0.0332 1.0000 Uani . . . . .
C35 C 0.30134(5) 0.48761(13) 0.23094(5) 0.0287 1.0000 Uani . . . . .
O2 O 0.41185(4) 0.52309(10) 0.33064(4) 0.0355 1.0000 Uani . . . . .
C41 C 0.38150(4) 0.60742(13) 0.35429(5) 0.0266 1.0000 Uani D . . . .
C42 C 0.37189(5) 0.52590(13) 0.40250(5) 0.0283 1.0000 Uani . . . . .
C43 C 0.33121(5) 0.55450(16) 0.42311(6) 0.0362 1.0000 Uani . . . . .
C44 C 0.32379(6) 0.48259(18) 0.46780(6) 0.0453 1.0000 Uani . . . . .
C45 C 0.35686(8) 0.38256(17) 0.49283(6) 0.0509 1.0000 Uani . . . . .
C46 C 0.39730(8) 0.35262(18) 0.47281(7) 0.0539 1.0000 Uani . . . . .
C47 C 0.40481(6) 0.42348(15) 0.42774(6) 0.0405 1.0000 Uani . . . . .
C48 C 0.41007(11) 0.7390(4) 0.3765(2) 0.0306 0.515(2) Uani D . P 2 1
C49 C 0.38879(16) 0.8397(5) 0.4022(2) 0.0371 0.515(2) Uani D . P 2 1
C50 C 0.4161(2) 0.9551(5) 0.4250(2) 0.0518 0.515(2) Uani D . P 2 1
C51 C 0.4643(2) 0.9711(5) 0.4236(2) 0.0577 0.515(2) Uani D . P 2 1
C52 C 0.48561(16) 0.8740(5) 0.39814(18) 0.0595 0.515(2) Uani D . P 2 1
C53 C 0.45893(14) 0.7579(5) 0.37494(17) 0.0446 0.515(2) Uani D . P 2 1
N61 N 0.0000 0.73586(16) 0.2500 0.0286 1.0000 Uani S T . . .
C62 C 0.04163(5) 0.64042(14) 0.24474(6) 0.0335 1.0000 Uani . . . . .
C63 C 0.08831(5) 0.70373(16) 0.23542(6) 0.0381 1.0000 Uani . . . . .
C64 C 0.11961(6) 0.58686(17) 0.22116(7) 0.0428 1.0000 Uani . . . . .
C65 C 0.16636(6) 0.6354(2) 0.20649(9) 0.0606 1.0000 Uani . . . . .
C66 C 0.01664(5) 0.82998(13) 0.29982(5) 0.0296 1.0000 Uani . . . . .
C67 C 0.02766(5) 0.76038(14) 0.35559(5) 0.0339 1.0000 Uani . . . . .
C68 C 0.04923(6) 0.86323(15) 0.40129(6) 0.0369 1.0000 Uani . . . . .
C69 C 0.05961(7) 0.79982(19) 0.45814(6) 0.0490 1.0000 Uani . . . . .
C148 C 0.40806(11) 0.7402(4) 0.3798(2) 0.0306 0.485(2) Uani D . P 2 2
C149 C 0.38118(16) 0.8497(5) 0.3935(2) 0.0342 0.485(2) Uani D . P 2 2
C150 C 0.4058(2) 0.9661(5) 0.4193(2) 0.0438 0.485(2) Uani D . P 2 2
C151 C 0.4568(2) 0.9770(6) 0.4311(3) 0.0597 0.485(2) Uani D . P 2 2
C152 C 0.48385(18) 0.8698(6) 0.4183(2) 0.0654 0.485(2) Uani D . P 2 2
C153 C 0.45995(16) 0.7527(5) 0.3924(2) 0.0536 0.485(2) Uani D . P 2 2
H131 H 0.2438 0.7244 0.0854 0.0430 1.0000 Uiso R . . . .
H141 H 0.1836 0.6054 0.0213 0.0502 1.0000 Uiso R . . . .
H151 H 0.1925 0.3672 0.0083 0.0435 1.0000 Uiso R . . . .
H161 H 0.2654 0.2554 0.0607 0.0410 1.0000 Uiso R . . . .
H171 H 0.3259 0.3815 0.1253 0.0379 1.0000 Uiso R . . . .
H191 H 0.3984 0.7474 0.1174 0.0395 1.0000 Uiso R . . . .
H201 H 0.4088 0.9739 0.0887 0.0512 1.0000 Uiso R . . . .
H211 H 0.3549 1.1488 0.1001 0.0420 1.0000 Uiso R . . . .
H221 H 0.2901 1.0998 0.1401 0.0409 1.0000 Uiso R . . . .
H231 H 0.2784 0.8758 0.1663 0.0377 1.0000 Uiso R . . . .
H311 H 0.2755 0.6797 0.2026 0.0282 1.0000 Uiso R . . . .
H331 H 0.3127 0.7057 0.3255 0.0307 1.0000 Uiso R . . . .
H341 H 0.3110 0.4315 0.3136 0.0404 1.0000 Uiso R . . . .
H342 H 0.2644 0.5335 0.2910 0.0395 1.0000 Uiso R . . . .
H352 H 0.3310 0.4317 0.2305 0.0337 1.0000 Uiso R . . . .
H351 H 0.2714 0.4460 0.2082 0.0337 1.0000 Uiso R . . . .
H431 H 0.3076 0.6230 0.4063 0.0431 1.0000 Uiso R . . . .
H441 H 0.2959 0.5025 0.4811 0.0543 1.0000 Uiso R . . . .
H451 H 0.3520 0.3350 0.5237 0.0596 1.0000 Uiso R . . . .
H461 H 0.4201 0.2841 0.4893 0.0650 1.0000 Uiso R . . . .
H471 H 0.4321 0.4017 0.4140 0.0479 1.0000 Uiso R . . . .
H491 H 0.3545 0.8282 0.4038 0.0423 0.515(2) Uiso R . P 2 1
H501 H 0.4002 1.0206 0.4412 0.0616 0.515(2) Uiso R . P 2 1
H511 H 0.4835 1.0469 0.4406 0.0743 0.515(2) Uiso R . P 2 1
H521 H 0.5195 0.8840 0.3980 0.0765 0.515(2) Uiso R . P 2 1
H531 H 0.4743 0.6900 0.3577 0.0572 0.515(2) Uiso R . P 2 1
H621 H 0.0501 0.5867 0.2789 0.0392 1.0000 Uiso R . . . .
H622 H 0.0264 0.5813 0.2127 0.0393 1.0000 Uiso R . . . .
H632 H 0.1071 0.7521 0.2688 0.0436 1.0000 Uiso R . . . .
H631 H 0.0795 0.7698 0.2051 0.0455 1.0000 Uiso R . . . .
H642 H 0.1289 0.5227 0.2528 0.0514 1.0000 Uiso R . . . .
H641 H 0.0980 0.5392 0.1885 0.0516 1.0000 Uiso R . . . .
H651 H 0.1853 0.5593 0.1962 0.0895 1.0000 Uiso R . . . .
H653 H 0.1886 0.6851 0.2381 0.0895 1.0000 Uiso R . . . .
H652 H 0.1565 0.6986 0.1756 0.0919 1.0000 Uiso R . . . .
H661 H -0.0096 0.8970 0.2967 0.0350 1.0000 Uiso R . . . .
H662 H 0.0459 0.8778 0.2957 0.0357 1.0000 Uiso R . . . .
H672 H -0.0033 0.7182 0.3613 0.0411 1.0000 Uiso R . . . .
H671 H 0.0517 0.6878 0.3570 0.0422 1.0000 Uiso R . . . .
H681 H 0.0260 0.9394 0.3986 0.0454 1.0000 Uiso R . . . .
H682 H 0.0803 0.9008 0.3954 0.0454 1.0000 Uiso R . . . .
H692 H 0.0733 0.8709 0.4858 0.0722 1.0000 Uiso R . . . .
H691 H 0.0289 0.7660 0.4658 0.0725 1.0000 Uiso R . . . .
H693 H 0.0837 0.7246 0.4633 0.0733 1.0000 Uiso R . . . .
H1491 H 0.3454 0.8466 0.3838 0.0410 0.485(2) Uiso R . P 2 2
H1501 H 0.3863 1.0389 0.4275 0.0519 0.485(2) Uiso R . P 2 2
H1511 H 0.4733 1.0569 0.4481 0.0692 0.485(2) Uiso R . P 2 2
H1521 H 0.5192 0.8723 0.4290 0.0710 0.485(2) Uiso R . P 2 2
H1531 H 0.4790 0.6799 0.3837 0.0587 0.485(2) Uiso R . P 2 2
H11 H 0.3954 0.5931 0.1979 0.0444 1.0000 Uiso R . . . .
H321 H 0.3445 0.7800 0.2591 0.0337 1.0000 Uiso R . . . .
H21 H 0.4180 0.5699 0.3051 0.0535 1.0000 Uiso R . . . .
H1011 H 0.4592 0.7504 0.2482 0.0600 0.5000 Uiso R . . 1 -2
H1012 H 0.4924 0.6314 0.2501 0.0600 0.5000 Uiso R . . 1 -2

loop_
_atom_site_aniso_label
_atom_site_aniso_U_11
_atom_site_aniso_U_22
_atom_site_aniso_U_33
_atom_site_aniso_U_23
_atom_site_aniso_U_13
_atom_site_aniso_U_12
F1 0.0286(11) 0.0553(18) 0.0366(10) -0.0005(14) 0.0072(8) 0.0008(13)
O101 0.0322(16) 0.048(2) 0.0594(18) -0.0069(19) 0.0121(12) 0.0040(16)
O1 0.0250(4) 0.0313(5) 0.0304(4) 0.0006(3) 0.0079(3) 0.0083(3)
C11 0.0229(5) 0.0266(6) 0.0240(5) 0.0010(4) 0.0081(4) 0.0047(4)
C12 0.0277(6) 0.0278(6) 0.0235(5) 0.0007(4) 0.0099(5) 0.0017(5)
C13 0.0332(7) 0.0299(6) 0.0398(7) -0.0018(5) 0.0032(6) 0.0046(5)
C14 0.0337(7) 0.0403(8) 0.0447(8) -0.0022(6) -0.0020(6) 0.0039(6)
C15 0.0386(7) 0.0389(7) 0.0313(7) -0.0047(6) 0.0055(5) -0.0048(6)
C16 0.0490(8) 0.0290(6) 0.0267(6) -0.0022(5) 0.0104(6) 0.0006(6)
C17 0.0386(7) 0.0290(6) 0.0253(6) 0.0008(5) 0.0081(5) 0.0062(5)
C18 0.0245(5) 0.0279(6) 0.0202(5) -0.0010(4) 0.0058(4) 0.0015(4)
C19 0.0305(6) 0.0318(7) 0.0401(7) -0.0011(5) 0.0165(5) 0.0014(5)
C20 0.0388(7) 0.0370(7) 0.0576(9) 0.0044(7) 0.0258(7) -0.0029(6)
C21 0.0378(7) 0.0282(6) 0.0361(7) 0.0033(5) 0.0074(5) -0.0027(5)
C22 0.0390(7) 0.0299(7) 0.0336(7) 0.0026(5) 0.0103(5) 0.0077(5)
C23 0.0340(6) 0.0308(6) 0.0363(7) 0.0044(5) 0.0169(5) 0.0064(5)
C31 0.0227(5) 0.0283(6) 0.0231(5) 0.0002(4) 0.0075(4) 0.0009(4)
N32 0.0298(5) 0.0287(5) 0.0227(5) 0.0008(4) 0.0077(4) -0.0051(4)
C33 0.0255(6) 0.0310(6) 0.0229(5) 0.0003(5) 0.0090(4) -0.0026(5)
C34 0.0347(7) 0.0391(7) 0.0256(6) 0.0013(5) 0.0080(5) -0.0112(6)
C35 0.0301(6) 0.0306(6) 0.0253(6) 0.0006(5) 0.0071(5) -0.0052(5)
O2 0.0358(5) 0.0424(5) 0.0323(5) 0.0043(4) 0.0160(4) 0.0098(4)
C41 0.0258(6) 0.0314(6) 0.0241(5) 0.0011(5) 0.0090(5) 0.0005(5)
C42 0.0326(6) 0.0290(6) 0.0223(5) -0.0019(5) 0.0056(5) -0.0058(5)
C43 0.0373(7) 0.0434(8) 0.0300(6) 0.0025(6) 0.0128(5) -0.0042(6)
C44 0.0540(9) 0.0540(9) 0.0330(7) -0.0019(6) 0.0204(7) -0.0162(7)
C45 0.0834(12) 0.0411(8) 0.0308(7) 0.0049(6) 0.0199(8) -0.0155(8)
C46 0.0832(13) 0.0386(8) 0.0380(8) 0.0106(7) 0.0130(8) 0.0077(8)
C47 0.0527(8) 0.0363(7) 0.0325(7) 0.0035(6) 0.0116(6) 0.0071(6)
C48 0.0295(6) 0.0374(7) 0.0244(7) 0.0046(5) 0.0063(5) -0.0069(5)
C49 0.0392(19) 0.043(2) 0.0283(19) -0.0027(15) 0.0081(15) -0.0113(16)
C50 0.068(3) 0.045(2) 0.039(2) -0.0102(18) 0.0073(19) -0.018(2)
C51 0.064(2) 0.054(3) 0.051(2) -0.0054(19) 0.008(2) -0.038(2)
C52 0.0407(17) 0.075(2) 0.064(3) -0.009(2) 0.0152(18) -0.0302(16)
C53 0.0287(15) 0.055(2) 0.049(2) -0.0026(16) 0.0095(14) -0.0122(14)
N61 0.0277(7) 0.0302(7) 0.0269(7) 0.0000 0.0059(6) 0.0000
C62 0.0353(7) 0.0322(7) 0.0323(6) 0.0025(5) 0.0079(5) 0.0065(5)
C63 0.0309(6) 0.0407(7) 0.0417(7) 0.0032(6) 0.0079(6) 0.0059(6)
C64 0.0350(7) 0.0456(8) 0.0453(8) -0.0039(7) 0.0064(6) 0.0082(6)
C65 0.0365(8) 0.0637(11) 0.0837(13) -0.0145(10) 0.0198(9) 0.0053(8)
C66 0.0292(6) 0.0303(6) 0.0278(6) -0.0011(5) 0.0051(5) -0.0021(5)
C67 0.0370(7) 0.0344(7) 0.0288(6) 0.0011(5) 0.0060(5) -0.0006(5)
C68 0.0389(7) 0.0405(7) 0.0308(7) -0.0016(6) 0.0083(5) -0.0086(6)
C69 0.0627(10) 0.0524(9) 0.0285(7) -0.0041(6) 0.0066(7) -0.0115(8)
C148 0.0295(6) 0.0374(7) 0.0244(7) 0.0046(5) 0.0063(5) -0.0069(5)
C149 0.0346(18) 0.036(2) 0.029(2) -0.0053(15) 0.0033(15) -0.0069(15)
C150 0.051(2) 0.044(2) 0.036(2) -0.0058(18) 0.0107(18) -0.0156(18)
C151 0.064(3) 0.063(3) 0.050(2) -0.007(2) 0.011(2) -0.034(2)
C152 0.045(2) 0.084(3) 0.066(3) -0.001(3) 0.013(2) -0.0343(19)
C153 0.0360(18) 0.069(2) 0.055(3) 0.001(2) 0.0107(17) -0.0117(17)

loop_
_atom_type_symbol
_atom_type_scat_dispersion_real
_atom_type_scat_dispersion_imag
_atom_type_scat_Cromer_Mann_a1
_atom_type_scat_Cromer_Mann_b1
_atom_type_scat_Cromer_Mann_a2
_atom_type_scat_Cromer_Mann_b2
_atom_type_scat_Cromer_Mann_a3
_atom_type_scat_Cromer_Mann_b3
_atom_type_scat_Cromer_Mann_a4
_atom_type_scat_Cromer_Mann_b4
_atom_type_scat_Cromer_Mann_c
_atom_type_scat_source
C 0.0181 0.0091 2.3100 20.8439 1.0200 10.2075 1.5886 0.5687 0.8650 51.6512 0.2156 'International Tables Vol C 4.2.6.8 and 6.1.1.4'
H 0.0000 0.0000 0.4930 10.5109 0.3229 26.1257 0.1402 3.1424 0.0408 57.7998 0.0030 'International Tables Vol C 4.2.6.8 and 6.1.1.4'
F 0.0727 0.0534 3.5392 10.2825 2.6412 4.2944 1.5170 0.2615 1.0243 26.1476 0.2776 'International Tables Vol C 4.2.6.8 and 6.1.1.4'
N 0.0311 0.0180 12.2126 0.0057 3.1322 9.8933 2.0125 28.9975 1.1663 0.5826 -11.5290 'International Tables Vol C 4.2.6.8 and 6.1.1.4'
O 0.0492 0.0322 3.0485 13.2771 2.2868 5.7011 1.5463 0.3239 0.8670 32.9089 0.2508 'International Tables Vol C 4.2.6.8 and 6.1.1.4'

loop_
_geom_angle_atom_site_label_1
_geom_angle_site_symmetry_1
_geom_angle_atom_site_label_2
_geom_angle_atom_site_label_3
_geom_angle_site_symmetry_3
_geom_angle
_geom_angle_publ_flag
H1011 . O101 H1012 . 101.6 no
C11 . O1 H11 . 109.9 no
O1 . C11 C12 . 106.69(9) yes
O1 . C11 C18 . 110.60(9) yes
C12 . C11 C18 . 111.11(9) yes
O1 . C11 C31 . 110.59(9) yes
C12 . C11 C31 . 106.85(9) yes
C18 . C11 C31 . 110.86(9) yes
C11 . C12 C13 . 122.18(11) yes
C11 . C12 C17 . 119.73(11) yes
C13 . C12 C17 . 117.93(12) yes
C12 . C13 C14 . 120.83(13) yes
C12 . C13 H131 . 120.1 no
C14 . C13 H131 . 119.1 no
C13 . C14 C15 . 120.57(13) yes
C13 . C14 H141 . 118.0 no
C15 . C14 H141 . 121.4 no
C14 . C15 C16 . 119.02(13) yes
C14 . C15 H151 . 120.2 no
C16 . C15 H151 . 120.7 no
C15 . C16 C17 . 120.47(13) yes
C15 . C16 H161 . 120.4 no
C17 . C16 H161 . 119.2 no
C12 . C17 C16 . 121.13(12) yes
C12 . C17 H171 . 117.2 no
C16 . C17 H171 . 121.7 no
C11 . C18 C19 . 120.10(11) yes
C11 . C18 C23 . 122.42(10) yes
C19 . C18 C23 . 117.46(12) yes
C18 . C19 C20 . 120.81(12) yes
C18 . C19 H191 . 118.8 no
C20 . C19 H191 . 120.4 no
C19 . C20 C21 . 120.94(13) yes
C19 . C20 H201 . 120.7 no
C21 . C20 H201 . 118.4 no
C20 . C21 C22 . 118.94(13) yes
C20 . C21 H211 . 121.2 no
C22 . C21 H211 . 119.9 no
C21 . C22 C23 . 120.34(12) yes
C21 . C22 H221 . 119.3 no
C23 . C22 H221 . 120.4 no
C18 . C23 C22 . 121.49(12) yes
C18 . C23 H231 . 120.8 no
C22 . C23 H231 . 117.7 no
C11 . C31 N32 . 111.51(9) yes
C11 . C31 C35 . 114.26(10) yes
N32 . C31 C35 . 102.24(9) yes
C11 . C31 H311 . 109.2 no
N32 . C31 H311 . 111.1 no
C35 . C31 H311 . 108.4 no
C31 . N32 C33 . 109.09(9) yes
C31 . N32 H321 . 113.7 no
C33 . N32 H321 . 112.7 no
N32 . C33 C34 . 104.53(9) yes
N32 . C33 C41 . 109.77(9) yes
C34 . C33 C41 . 113.61(10) yes
N32 . C33 H331 . 112.1 no
C34 . C33 H331 . 108.6 no
C41 . C33 H331 . 108.3 no
C33 . C34 C35 . 105.27(10) yes
C33 . C34 H341 . 112.3 no
C35 . C34 H341 . 111.9 no
C33 . C34 H342 . 108.2 no
C35 . C34 H342 . 110.2 no
H341 . C34 H342 . 108.9 no
C34 . C35 C31 . 102.67(10) yes
C34 . C35 H352 . 110.2 no
C31 . C35 H352 . 109.1 no
C34 . C35 H351 . 113.2 no
C31 . C35 H351 . 111.1 no
H352 . C35 H351 . 110.4 no
C41 . O2 H21 . 105.9 no
C33 . C41 O2 . 108.76(9) yes
C33 . C41 C42 . 111.58(9) yes
O2 . C41 C42 . 106.45(10) yes
C33 . C41 C48 . 111.43(19) yes
O2 . C41 C48 . 109.38(11) yes
C42 . C41 C48 . 109.1(2) yes
C33 . C41 O2 . 108.76(9) yes
C33 . C41 C42 . 111.58(9) yes
O2 . C41 C42 . 106.45(10) yes
C33 . C41 C148 . 111.31(17) yes
O2 . C41 C148 . 113.04(13) yes
C42 . C41 C148 . 105.6(2) yes
C41 . C42 C43 . 121.60(12) yes
C41 . C42 C47 . 120.18(12) yes
C43 . C42 C47 . 118.20(12) yes
C42 . C43 C44 . 120.98(14) yes
C42 . C43 H431 . 120.3 no
C44 . C43 H431 . 118.7 no
C43 . C44 C45 . 120.34(15) yes
C43 . C44 H441 . 120.0 no
C45 . C44 H441 . 119.6 no
C44 . C45 C46 . 119.41(14) yes
C44 . C45 H451 . 120.1 no
C46 . C45 H451 . 120.5 no
C45 . C46 C47 . 120.61(16) yes
C45 . C46 H461 . 120.4 no
C47 . C46 H461 . 119.0 no
C46 . C47 C42 . 120.44(15) yes
C46 . C47 H471 . 120.2 no
C42 . C47 H471 . 119.4 no
C41 . C48 C49 . 121.18(6) yes
C41 . C48 C53 . 121.09(5) yes
C49 . C48 C53 . 117.59(5) yes
C48 . C49 C50 . 120.72(6) yes
C48 . C49 H491 . 118.8 no
C50 . C49 H491 . 120.4 no
C49 . C50 C51 . 120.81(6) yes
C49 . C50 H501 . 117.8 no
C51 . C50 H501 . 121.4 no
C50 . C51 C52 . 119.19(6) yes
C50 . C51 H511 . 121.0 no
C52 . C51 H511 . 119.8 no
C51 . C52 C53 . 120.90(6) yes
C51 . C52 H521 . 119.2 no
C53 . C52 H521 . 119.8 no
C52 . C53 C48 . 120.77(6) yes
C52 . C53 H531 . 120.3 no
C48 . C53 H531 . 119.0 no
C66 6_555 N61 C62 6_555 111.92(7) yes
C66 6_555 N61 C62 . 111.43(7) yes
C62 6_555 N61 C62 . 104.32(14) yes
C66 6_555 N61 C66 . 105.96(13) yes
C62 6_555 N61 C66 . 111.43(7) yes
C62 . N61 C66 . 111.92(7) yes
N61 . C62 C63 . 117.95(12) yes
N61 . C62 H621 . 105.0 no
C63 . C62 H621 . 110.0 no
N61 . C62 H622 . 105.2 no
C63 . C62 H622 . 107.7 no
H621 . C62 H622 . 110.9 no
C62 . C63 C64 . 107.28(12) yes
C62 . C63 H632 . 110.0 no
C64 . C63 H632 . 110.7 no
C62 . C63 H631 . 110.3 no
C64 . C63 H631 . 110.1 no
H632 . C63 H631 . 108.5 no
C63 . C64 C65 . 113.65(14) yes
C63 . C64 H642 . 108.7 no
C65 . C64 H642 . 109.8 no
C63 . C64 H641 . 106.8 no
C65 . C64 H641 . 107.9 no
H642 . C64 H641 . 110.0 no
C64 . C65 H651 . 112.5 no
C64 . C65 H653 . 110.0 no
H651 . C65 H653 . 108.6 no
C64 . C65 H652 . 108.7 no
H651 . C65 H652 . 108.7 no
H653 . C65 H652 . 108.3 no
N61 . C66 C67 . 115.87(11) yes
N61 . C66 H661 . 106.6 no
C67 . C66 H661 . 109.8 no
N61 . C66 H662 . 106.1 no
C67 . C66 H662 . 110.5 no
H661 . C66 H662 . 107.6 no
C66 . C67 C68 . 110.34(11) yes
C66 . C67 H672 . 110.6 no
C68 . C67 H672 . 109.9 no
C66 . C67 H671 . 109.1 no
C68 . C67 H671 . 109.1 no
H672 . C67 H671 . 107.7 no
C67 . C68 C69 . 112.54(12) yes
C67 . C68 H681 . 109.3 no
C69 . C68 H681 . 109.3 no
C67 . C68 H682 . 108.2 no
C69 . C68 H682 . 110.1 no
H681 . C68 H682 . 107.2 no
C68 . C69 H692 . 108.8 no
C68 . C69 H691 . 111.8 no
H692 . C69 H691 . 106.6 no
C68 . C69 H693 . 112.4 no
H692 . C69 H693 . 108.4 no
H691 . C69 H693 . 108.7 no
C41 . C148 C149 . 121.19(5) yes
C41 . C148 C153 . 121.13(6) yes
C149 . C148 C153 . 117.62(5) yes
C148 . C149 C150 . 120.75(6) yes
C148 . C149 H1491 . 119.9 no
C150 . C149 H1491 . 119.3 no
C149 . C150 C151 . 120.82(6) yes
C149 . C150 H1501 . 118.4 no
C151 . C150 H1501 . 120.8 no
C150 . C151 C152 . 119.19(6) yes
C150 . C151 H1511 . 120.4 no
C152 . C151 H1511 . 120.4 no
C151 . C152 C153 . 120.85(6) yes
C151 . C152 H1521 . 120.3 no
C153 . C152 H1521 . 118.8 no
C148 . C153 C152 . 120.75(6) yes
C148 . C153 H1531 . 119.3 no
C152 . C153 H1531 . 120.0 no

loop_
_geom_bond_atom_site_label_1
_geom_bond_atom_site_label_2
_geom_bond_site_symmetry_2
_geom_bond_distance
_geom_bond_publ_flag
O101 H1011 . 0.950 no
O101 H1012 . 0.950 no
O1 C11 . 1.4139(13) yes
O1 H11 . 0.840 no
C11 C12 . 1.5379(17) yes
C11 C18 . 1.5326(17) yes
C11 C31 . 1.5535(15) yes
C12 C13 . 1.3914(18) yes
C12 C17 . 1.3929(18) yes
C13 C14 . 1.389(2) yes
C13 H131 . 0.948 no
C14 C15 . 1.383(2) yes
C14 H141 . 0.954 no
C15 C16 . 1.383(2) yes
C15 H151 . 0.961 no
C16 C17 . 1.3846(19) yes
C16 H161 . 0.962 no
C17 H171 . 0.938 no
C18 C19 . 1.3886(17) yes
C18 C23 . 1.3914(17) yes
C19 C20 . 1.389(2) yes
C19 H191 . 0.957 no
C20 C21 . 1.378(2) yes
C20 H201 . 0.957 no
C21 C22 . 1.374(2) yes
C21 H211 . 0.966 no
C22 C23 . 1.3882(19) yes
C22 H221 . 0.981 no
C23 H231 . 0.952 no
C31 N32 . 1.4665(15) yes
C31 C35 . 1.5215(17) yes
C31 H311 . 0.990 no
N32 C33 . 1.4752(14) yes
N32 H321 . 0.854 no
C33 C34 . 1.5421(17) yes
C33 C41 . 1.5471(16) yes
C33 H331 . 0.988 no
C34 C35 . 1.5288(17) yes
C34 H341 . 0.978 no
C34 H342 . 0.997 no
C35 H352 . 0.988 no
C35 H351 . 0.962 no
O2 C41 . 1.4169(14) yes
O2 H21 . 0.843 no
C41 C42 . 1.5338(16) yes
C41 C48 . 1.531(4) yes
C41 C42 . 1.5338(16) yes
C41 C148 . 1.540(4) yes
C42 C43 . 1.3909(19) yes
C42 C47 . 1.385(2) yes
C43 C44 . 1.388(2) yes
C43 H431 . 0.950 no
C44 C45 . 1.369(3) yes
C44 H441 . 0.941 no
C45 C46 . 1.379(3) yes
C45 H451 . 0.946 no
C46 C47 . 1.392(2) yes
C46 H461 . 0.935 no
C47 H471 . 0.938 no
C48 C49 . 1.391(4) yes
C48 C53 . 1.377(4) yes
C49 C50 . 1.390(4) yes
C49 H491 . 0.967 no
C50 C51 . 1.357(4) yes
C50 H501 . 0.929 no
C51 C52 . 1.363(4) yes
C51 H511 . 0.942 no
C52 C53 . 1.391(4) yes
C52 H521 . 0.946 no
C53 H531 . 0.953 no
N61 C66 6_555 1.5221(15) yes
N61 C62 6_555 1.5149(16) yes
N61 C62 . 1.5149(16) yes
N61 C66 . 1.5221(15) yes
C62 C63 . 1.508(2) yes
C62 H621 . 0.981 no
C62 H622 . 0.989 no
C63 C64 . 1.531(2) yes
C63 H632 . 0.983 no
C63 H631 . 0.979 no
C64 C65 . 1.516(2) yes
C64 H642 . 0.991 no
C64 H641 . 0.993 no
C65 H651 . 0.982 no
C65 H653 . 0.992 no
C65 H652 . 0.972 no
C66 C67 . 1.5156(18) yes
C66 H661 . 0.963 no
C66 H662 . 0.966 no
C67 C68 . 1.5217(19) yes
C67 H672 . 0.995 no
C67 H671 . 0.965 no
C68 C69 . 1.515(2) yes
C68 H681 . 0.972 no
C68 H682 . 0.983 no
C69 H692 . 0.983 no
C69 H691 . 0.978 no
C69 H693 . 0.975 no
C148 C149 . 1.397(4) yes
C148 C153 . 1.392(4) yes
C149 C150 . 1.390(4) yes
C149 H1491 . 0.956 no
C150 C151 . 1.369(4) yes
C150 H1501 . 0.947 no
C151 C152 . 1.373(4) yes
C151 H1511 . 0.944 no
C152 C153 . 1.390(4) yes
C152 H1521 . 0.943 no
C153 H1531 . 0.944 no

loop_
_geom_hbond_atom_site_label_D
_geom_hbond_atom_site_label_H
_geom_hbond_atom_site_label_A
_geom_hbond_site_symmetry_A
_geom_hbond_angle_DHA
_geom_hbond_distance_DH
_geom_hbond_distance_HA
_geom_hbond_distance_DA
_geom_hbond_publ_flag
O1 H11 O101 . 162.16 0.840 1.981 2.793(3) yes
O2 H21 O101 . 159.72 0.843 2.170 2.975(3) yes
O101 H1012 O101 6_655 158.34 0.950 1.368 2.278(3) yes
